data_4063288
loop_
_publ_author_name
'Gou Higashihara'
'Masako Terada'
'Akiko Inagaki'
'Munetaka Akita'

_publ_section_title
;
 C-C Coupling of a Permetalated Ethene, (\m4-C\\db C)Ru2(FeCp*)2(CO)10,
 with Alkynes, and Isolation of a Labile MeCN Adduct, (\m4-C\\db
 C)Ru2(FeCp*)2(CO)8(NCMe)2
;
_journal_name_full Organometallics
_journal_page_first 439
_journal_page_last 444
_journal_paper_doi 10.1021/om0609160
_journal_volume 26
_journal_year 2007
_chemical_formula_moiety 'C51 H48 Cl2 Fe2 O8 Ru2 Si '
_chemical_formula_sum 'C51 H48 Cl2 Fe2 O8 Ru2 Si'
_chemical_formula_weight 1201.76
_space_group_IT_number 2
_symmetry_cell_setting triclinic
_symmetry_Int_Tables_number 2
_symmetry_space_group_name_Hall '-P 1'
_symmetry_space_group_name_H-M 'P -1'
_cell_angle_alpha 101.100(5)
_cell_angle_beta 97.559(4)
_cell_angle_gamma 85.120(2)
_cell_formula_units_Z 4
_cell_length_a 17.875(2)
_cell_length_b 19.581(2)
_cell_length_c 14.3792(8)
_cell_measurement_reflns_used 11545
_cell_measurement_temperature 213
_cell_measurement_theta_max 27.5
_cell_measurement_theta_min 1.1
_cell_volume 4886.7(7)
_computing_cell_refinement PROCESS-AUTO
_computing_data_collection PROCESS-AUTO
_computing_data_reduction 'teXsan Ver. 1.11'
_computing_publication_material 'teXsan Ver. 1.11'
_computing_structure_refinement SHELXL97
_computing_structure_solution SIR92
_diffrn_ambient_temperature 213
_diffrn_detector_area_resol_mean 10.00
_diffrn_measurement_device_type 'Rigaku RAXIS-IV Imaging Plate'
_diffrn_measurement_method \w
_diffrn_radiation_type 'Mo K\a'
_diffrn_radiation_wavelength 0.7107
_diffrn_reflns_av_R_equivalents 0.000
_diffrn_reflns_limit_h_max 22
_diffrn_reflns_limit_h_min 0
_diffrn_reflns_limit_k_max 25
_diffrn_reflns_limit_k_min -24
_diffrn_reflns_limit_l_max 16
_diffrn_reflns_limit_l_min -16
_diffrn_reflns_number 36335
_diffrn_reflns_theta_max 27.48
_exptl_absorpt_coefficient_mu 1.375
_exptl_absorpt_correction_T_max 0.872
_exptl_absorpt_correction_T_min 0.575
_exptl_absorpt_correction_type multi-scan
_exptl_absorpt_process_details '(Higashi, 1995)'
_exptl_crystal_colour unknown
_exptl_crystal_density_diffrn 1.633
_exptl_crystal_density_method 'not measured'
_exptl_crystal_description unknown
_exptl_crystal_size_max 0.100
_exptl_crystal_size_mid 0.100
_exptl_crystal_size_min 0.100
_refine_diff_density_max 0.72
_refine_diff_density_min -1.00
_refine_ls_extinction_coef 0.0000
_refine_ls_extinction_expression Fc^*^=kFc[1+0.001xFc^2^\l^3^/sin(2\q)]^-1/4^
_refine_ls_extinction_method SHELXL
_refine_ls_goodness_of_fit_ref 0.860
_refine_ls_hydrogen_treatment noref
_refine_ls_number_parameters 1184
_refine_ls_number_reflns 9532
_refine_ls_R_factor_gt 0.0837
_refine_ls_shift/su_max 0.0000
_refine_ls_structure_factor_coef Fsqd
_refine_ls_weighting_details 'w = 1/[\s^2^(Fo^2^) + (0.1000P)^2^+0.0000P] where P=(Fo^2^+2Fc^2^)/3'
_refine_ls_weighting_scheme calc
_refine_ls_wR_factor_ref 0.2055
_reflns_number_gt 9532
_reflns_number_total 19896
_reflns_threshold_expression >2.0sigma(I)
_cod_original_sg_symbol_H-M 'P -1         '
_cod_original_formula_sum 'C51 H48 Cl2 Fe2 O8 Ru2 Si '
_cod_database_code 4063288

loop_
_symmetry_equiv_pos_as_xyz
x,y,z
-x,-y,-z

loop_
_atom_site_label
_atom_site_type_symbol
_atom_site_fract_x
_atom_site_fract_y
_atom_site_fract_z
_atom_site_U_iso_or_equiv
_atom_site_adp_type
_atom_site_occupancy
_atom_site_calc_flag
_atom_site_refinement_flags
Ru(11) Ru -0.82479(5) 0.17525(4) 0.15973(6) 0.0220(2) Uani 1.00 d .
Ru(12) Ru -0.79885(5) 0.29366(5) 0.30030(6) 0.0219(2) Uani 1.00 d .
Ru(21) Ru -0.31735(5) 0.32330(4) 0.33935(6) 0.0207(2) Uani 1.00 d .
Ru(22) Ru -0.28959(5) 0.18333(5) 0.26119(6) 0.0213(2) Uani 1.00 d .
Fe(11) Fe -0.83505(9) 0.09817(8) 0.2910(1) 0.0214(3) Uani 1.00 d .
Fe(12) Fe -0.87189(9) 0.31237(8) 0.4544(1) 0.0224(3) Uani 1.00 d .
Fe(21) Fe -0.33801(9) 0.28840(8) 0.5052(1) 0.0236(3) Uani 1.00 d .
Fe(22) Fe -0.37469(9) 0.08959(8) 0.3045(1) 0.0231(3) Uani 1.00 d .
Cl(1) Cl 0.3920(3) 0.3715(3) 0.6914(3) 0.083(1) Uani 1.00 d .
Cl(2) Cl 0.5237(3) 0.3490(3) 0.8252(3) 0.091(2) Uani 1.00 d .
Cl(3) Cl 0.9494(3) 0.1350(2) 0.6514(3) 0.071(1) Uani 1.00 d .
Cl(4) Cl 1.0916(4) 0.0658(5) 0.7232(5) 0.094(3) Uani 0.73 d P
Cl(4A) Cl 1.102(1) 0.119(1) 0.711(2) 0.094(3) Uani 0.27 d P
Si(1) Si -0.9110(2) 0.3183(2) 0.0602(2) 0.0245(7) Uani 1.00 d .
Si(2) Si -0.3997(2) 0.3099(2) 0.0973(2) 0.0202(6) Uani 1.00 d .
O(111) O -0.7002(5) 0.1269(5) 0.4247(7) 0.057(3) Uani 1.00 d .
O(112) O -0.7207(5) 0.0400(4) 0.1637(6) 0.039(2) Uani 1.00 d .
O(121) O -0.6952(6) 0.1792(5) 0.0412(7) 0.056(3) Uani 1.00 d .
O(122) O -0.9232(6) 0.1079(5) -0.0147(6) 0.054(3) Uani 1.00 d .
O(131) O -0.6384(5) 0.2354(5) 0.2843(8) 0.064(3) Uani 1.00 d .
O(132) O -0.7621(6) 0.4403(4) 0.2860(8) 0.056(3) Uani 1.00 d .
O(141) O -0.8323(6) 0.1957(5) 0.5508(6) 0.053(3) Uani 1.00 d .
O(142) O -0.7067(4) 0.3146(5) 0.4971(5) 0.039(2) Uani 1.00 d .
O(211) O -0.2101(6) 0.1913(6) 0.5417(7) 0.059(3) Uani 1.00 d .
O(212) O -0.2143(5) 0.3822(5) 0.5236(6) 0.040(2) Uani 1.00 d .
O(221) O -0.1916(5) 0.3778(5) 0.2539(6) 0.044(2) Uani 1.00 d .
O(222) O -0.4146(5) 0.4567(5) 0.3422(6) 0.044(2) Uani 1.00 d .
O(231) O -0.1358(5) 0.2238(5) 0.3623(8) 0.064(3) Uani 1.00 d .
O(232) O -0.2181(6) 0.1147(6) 0.0837(7) 0.065(3) Uani 1.00 d .
O(241) O -0.3508(6) 0.0921(5) 0.5092(6) 0.051(3) Uani 1.00 d .
O(242) O -0.2104(5) 0.0556(4) 0.3351(6) 0.042(2) Uani 1.00 d .
C(11) C -0.8647(6) 0.1931(6) 0.2889(7) 0.024(2) Uani 1.00 d .
C(12) C -0.9019(6) 0.2568(5) 0.3237(6) 0.018(2) Uani 1.00 d .
C(13) C -0.9226(6) 0.2972(5) 0.2466(7) 0.021(2) Uani 1.00 d .
C(14) C -0.8867(6) 0.2745(5) 0.1655(6) 0.020(2) Uani 1.00 d .
C(21) C -0.3631(6) 0.2421(5) 0.3791(7) 0.017(2) Uani 1.00 d .
C(22) C -0.3982(6) 0.1900(5) 0.3071(7) 0.019(2) Uani 1.00 d .
C(23) C -0.4109(6) 0.2127(5) 0.2152(6) 0.016(2) Uani 1.00 d .
C(24) C -0.3730(6) 0.2722(6) 0.2073(7) 0.021(2) Uani 1.00 d .
C(111) C -0.7522(8) 0.1174(5) 0.3720(8) 0.034(3) Uani 1.00 d .
C(112) C -0.7678(6) 0.0834(6) 0.1885(7) 0.025(2) Uani 1.00 d .
C(121) C -0.7458(8) 0.1803(7) 0.0810(9) 0.041(3) Uani 1.00 d .
C(122) C -0.8883(8) 0.1331(6) 0.0528(8) 0.034(3) Uani 1.00 d .
C(131) C -0.7003(8) 0.2549(6) 0.2838(9) 0.040(3) Uani 1.00 d .
C(132) C -0.7747(7) 0.3827(6) 0.2911(8) 0.035(3) Uani 1.00 d .
C(141) C -0.8497(7) 0.2384(7) 0.5063(8) 0.036(3) Uani 1.00 d .
C(142) C -0.7641(6) 0.3090(6) 0.4454(8) 0.029(3) Uani 1.00 d .
C(150) C -0.9570(7) 0.3451(6) 0.5431(7) 0.029(3) Uani 1.00 d .
C(151) C -0.8836(6) 0.3710(6) 0.5902(7) 0.030(3) Uani 1.00 d .
C(152) C -0.8593(7) 0.4171(6) 0.5385(7) 0.032(3) Uani 1.00 d .
C(153) C -0.9162(6) 0.4216(6) 0.4582(7) 0.023(2) Uani 1.00 d .
C(154) C -0.9749(6) 0.3783(6) 0.4637(7) 0.027(3) Uani 1.00 d .
C(155) C -1.0056(7) 0.3023(8) 0.5795(9) 0.044(3) Uani 1.00 d .
C(156) C -0.8421(8) 0.3558(7) 0.6834(8) 0.048(4) Uani 1.00 d .
C(157) C -0.7908(8) 0.4577(7) 0.5624(9) 0.046(4) Uani 1.00 d .
C(158) C -0.9201(7) 0.4732(6) 0.3925(8) 0.031(3) Uani 1.00 d .
C(159) C -1.0502(7) 0.3750(7) 0.4002(8) 0.036(3) Uani 1.00 d .
C(160) C -0.9465(6) 0.0597(6) 0.2449(9) 0.030(3) Uani 1.00 d .
C(161) C -0.9326(6) 0.0743(6) 0.3492(7) 0.025(2) Uani 1.00 d .
C(162) C -0.8673(7) 0.0323(6) 0.3748(7) 0.026(2) Uani 1.00 d .
C(163) C -0.8435(7) -0.0091(6) 0.2919(8) 0.032(3) Uani 1.00 d .
C(164) C -0.8919(6) 0.0079(6) 0.2111(7) 0.028(3) Uani 1.00 d .
C(165) C -1.0118(7) 0.0908(8) 0.1901(9) 0.044(3) Uani 1.00 d .
C(166) C -0.9827(7) 0.1194(7) 0.4128(8) 0.040(3) Uani 1.00 d .
C(167) C -0.8382(8) 0.0222(7) 0.4743(8) 0.046(4) Uani 1.00 d .
C(168) C -0.7784(8) -0.0642(6) 0.2885(10) 0.043(3) Uani 1.00 d .
C(169) C -0.8889(8) -0.0277(6) 0.1086(8) 0.038(3) Uani 1.00 d .
C(171) C -0.9422(7) 0.4123(6) 0.1034(8) 0.033(3) Uani 1.00 d .
C(172) C -0.8982(9) 0.4688(7) 0.1195(10) 0.049(4) Uani 1.00 d .
C(173) C -0.921(1) 0.5360(7) 0.160(1) 0.075(6) Uani 1.00 d .
C(174) C -0.996(1) 0.5455(7) 0.184(1) 0.058(4) Uani 1.00 d .
C(175) C -1.0412(8) 0.4923(8) 0.1715(9) 0.050(4) Uani 1.00 d .
C(176) C -1.0186(8) 0.4252(7) 0.1288(8) 0.041(3) Uani 1.00 d .
C(181) C -0.9979(7) 0.2796(6) -0.0107(8) 0.032(3) Uani 1.00 d .
C(182) C -1.0228(8) 0.2907(6) -0.1022(8) 0.039(3) Uani 1.00 d .
C(183) C -1.0904(8) 0.2694(7) -0.1526(8) 0.044(4) Uani 1.00 d .
C(184) C -1.1346(8) 0.2324(7) -0.113(1) 0.051(4) Uani 1.00 d .
C(185) C -1.1143(8) 0.2192(7) -0.022(1) 0.051(4) Uani 1.00 d .
C(186) C -1.0458(7) 0.2438(7) 0.0271(9) 0.038(3) Uani 1.00 d .
C(191) C -0.8332(7) 0.3047(6) -0.0165(7) 0.029(3) Uani 1.00 d .
C(192) C -0.8365(7) 0.2566(6) -0.0997(8) 0.032(3) Uani 1.00 d .
C(193) C -0.7798(8) 0.2417(7) -0.1563(8) 0.045(4) Uani 1.00 d .
C(194) C -0.7142(8) 0.2789(8) -0.1307(9) 0.049(4) Uani 1.00 d .
C(195) C -0.7082(8) 0.3286(7) -0.049(1) 0.047(4) Uani 1.00 d .
C(196) C -0.7663(9) 0.3409(7) 0.0085(9) 0.048(4) Uani 1.00 d .
C(211) C -0.2598(8) 0.2306(7) 0.5278(8) 0.039(3) Uani 1.00 d .
C(212) C -0.2618(6) 0.3488(6) 0.4773(8) 0.028(3) Uani 1.00 d .
C(221) C -0.2408(8) 0.3590(6) 0.2844(7) 0.035(3) Uani 1.00 d .
C(222) C -0.3793(7) 0.4068(6) 0.3444(7) 0.028(3) Uani 1.00 d .
C(231) C -0.1940(8) 0.2136(6) 0.3245(8) 0.035(3) Uani 1.00 d .
C(232) C -0.2466(8) 0.1420(7) 0.1480(9) 0.042(3) Uani 1.00 d .
C(241) C -0.3601(6) 0.0963(6) 0.4268(8) 0.028(3) Uani 1.00 d .
C(242) C -0.2641(7) 0.0897(6) 0.3120(8) 0.033(3) Uani 1.00 d .
C(250) C -0.3921(7) 0.3797(6) 0.5817(6) 0.028(3) Uani 1.00 d .
C(251) C -0.3478(8) 0.3419(7) 0.6474(7) 0.037(3) Uani 1.00 d .
C(252) C -0.3793(8) 0.2737(7) 0.6306(8) 0.041(3) Uani 1.00 d .
C(253) C -0.4406(8) 0.2724(7) 0.5596(8) 0.038(3) Uani 1.00 d .
C(254) C -0.4489(7) 0.3374(6) 0.5267(7) 0.027(3) Uani 1.00 d .
C(255) C -0.3845(7) 0.4561(6) 0.5825(8) 0.033(3) Uani 1.00 d .
C(256) C -0.2847(8) 0.3670(8) 0.7192(8) 0.051(4) Uani 1.00 d .
C(257) C -0.3537(10) 0.2204(7) 0.6929(8) 0.055(4) Uani 1.00 d .
C(258) C -0.4959(9) 0.2139(7) 0.5244(10) 0.052(4) Uani 1.00 d .
C(259) C -0.5120(7) 0.3566(7) 0.4563(8) 0.036(3) Uani 1.00 d .
C(260) C -0.4755(7) 0.0572(6) 0.2108(8) 0.031(3) Uani 1.00 d .
C(261) C -0.4128(6) 0.0345(5) 0.1604(7) 0.021(2) Uani 1.00 d .
C(262) C -0.3638(7) -0.0096(6) 0.2122(8) 0.03111(3) Uiso 1.00 d .
C(263) C -0.3981(8) -0.0143(6) 0.2959(8) 0.037(3) Uani 1.00 d .
C(264) C -0.4656(7) 0.0293(7) 0.2974(8) 0.03886(4) Uiso 1.00 d .
C(265) C -0.5439(9) 0.0996(9) 0.177(1) 0.064(5) Uani 1.00 d .
C(266) C -0.4028(9) 0.0435(7) 0.0639(8) 0.048(4) Uani 1.00 d .
C(267) C -0.2965(10) -0.0512(7) 0.180(1) 0.072(5) Uani 1.00 d .
C(268) C -0.369(1) -0.0607(8) 0.364(1) 0.101(8) Uani 1.00 d .
C(269) C -0.524(1) 0.0360(8) 0.365(1) 0.091(7) Uani 1.00 d .
C(271) C -0.4206(7) 0.2353(6) -0.0072(7) 0.025(2) Uani 1.00 d .
C(272) C -0.3629(8) 0.1905(6) -0.0451(8) 0.038(3) Uani 1.00 d .
C(273) C -0.3795(9) 0.1332(7) -0.1164(9) 0.051(4) Uani 1.00 d .
C(274) C -0.455(1) 0.1226(8) -0.1490(9) 0.059(5) Uani 1.00 d .
C(275) C -0.511(1) 0.1652(8) -0.110(1) 0.067(5) Uani 1.00 d .
C(276) C -0.4950(9) 0.2219(8) -0.041(1) 0.055(4) Uani 1.00 d .
C(281) C -0.4900(6) 0.3652(5) 0.1187(6) 0.018(2) Uani 1.00 d .
C(282) C -0.5131(6) 0.4201(6) 0.0708(8) 0.028(3) Uani 1.00 d .
C(283) C -0.5795(7) 0.4612(6) 0.0889(8) 0.031(3) Uani 1.00 d .
C(284) C -0.6219(7) 0.4482(6) 0.1553(8) 0.035(3) Uani 1.00 d .
C(285) C -0.6002(7) 0.3936(7) 0.2023(8) 0.039(3) Uani 1.00 d .
C(286) C -0.5364(7) 0.3524(7) 0.1844(8) 0.035(3) Uani 1.00 d .
C(291) C -0.3315(6) 0.3710(5) 0.0748(7) 0.022(2) Uani 1.00 d .
C(292) C -0.3323(6) 0.4385(6) 0.1254(8) 0.029(3) Uani 1.00 d .
C(293) C -0.2818(7) 0.4865(6) 0.1110(9) 0.033(3) Uani 1.00 d .
C(294) C -0.2324(8) 0.4665(7) 0.0468(9) 0.043(3) Uani 1.00 d .
C(295) C -0.2303(8) 0.3995(8) -0.0051(10) 0.050(4) Uani 1.00 d .
C(296) C -0.2793(8) 0.3525(7) 0.0088(9) 0.045(3) Uani 1.00 d .
C(301) C 0.468(1) 0.405(1) 0.766(1) 0.091(6) Uani 1.00 d .
C(302) C 1.0112(9) 0.1132(10) 0.749(1) 0.072(5) Uani 1.00 d .
H(1) H -0.9554 0.3392 0.2548 0.0101 Uiso 1.00 calc .
H(2) H -0.4323 0.1917 0.1629 0.0000 Uiso 1.00 calc .
H(3) H -1.0270 0.2680 0.5277 0.0437 Uiso 1.00 calc .
H(4) H -1.0457 0.3313 0.6079 0.0437 Uiso 1.00 calc .
H(5) H -0.9764 0.2790 0.6265 0.0437 Uiso 1.00 calc .
H(6) H -0.8626 0.3163 0.6995 0.0477 Uiso 1.00 calc .
H(7) H -0.8486 0.3956 0.7332 0.0477 Uiso 1.00 calc .
H(8) H -0.7895 0.3459 0.6774 0.0477 Uiso 1.00 calc .
H(9) H -0.8046 0.5047 0.5917 0.0463 Uiso 1.00 calc .
H(10) H -0.7688 0.4582 0.5052 0.0463 Uiso 1.00 calc .
H(11) H -0.7549 0.4367 0.6059 0.0463 Uiso 1.00 calc .
H(12) H -0.8734 0.4962 0.4035 0.0313 Uiso 1.00 calc .
H(13) H -0.9612 0.5070 0.4048 0.0313 Uiso 1.00 calc .
H(14) H -0.9273 0.4492 0.3276 0.0313 Uiso 1.00 calc .
H(15) H -1.0517 0.4059 0.3556 0.0365 Uiso 1.00 calc .
H(16) H -1.0908 0.3886 0.4389 0.0365 Uiso 1.00 calc .
H(17) H -1.0561 0.3282 0.3658 0.0365 Uiso 1.00 calc .
H(18) H -1.0073 0.0783 0.1229 0.0440 Uiso 1.00 calc .
H(19) H -1.0139 0.1407 0.2086 0.0440 Uiso 1.00 calc .
H(20) H -1.0579 0.0737 0.2023 0.0440 Uiso 1.00 calc .
H(21) H -1.0286 0.0967 0.4111 0.0395 Uiso 1.00 calc .
H(22) H -0.9944 0.1630 0.3916 0.0395 Uiso 1.00 calc .
H(23) H -0.9577 0.1274 0.4768 0.0395 Uiso 1.00 calc .
H(24) H -0.8512 0.0630 0.5190 0.0456 Uiso 1.00 calc .
H(25) H -0.7843 0.0137 0.4795 0.0456 Uiso 1.00 calc .
H(26) H -0.8606 -0.0173 0.4878 0.0456 Uiso 1.00 calc .
H(27) H -0.7719 -0.0832 0.2229 0.0428 Uiso 1.00 calc .
H(28) H -0.7893 -0.1008 0.3194 0.0428 Uiso 1.00 calc .
H(29) H -0.7329 -0.0435 0.3200 0.0428 Uiso 1.00 calc .
H(30) H -0.9183 -0.0001 0.0673 0.0378 Uiso 1.00 calc .
H(31) H -0.9090 -0.0728 0.0993 0.0378 Uiso 1.00 calc .
H(32) H -0.8374 -0.0331 0.0951 0.0378 Uiso 1.00 calc .
H(33) H -0.8465 0.4608 0.1016 0.0590 Uiso 1.00 calc .
H(34) H -0.8895 0.5754 0.1714 0.0863 Uiso 1.00 calc .
H(35) H -1.0180 0.5914 0.2083 0.0670 Uiso 1.00 calc .
H(36) H -1.0914 0.5011 0.1931 0.0593 Uiso 1.00 calc .
H(37) H -1.0545 0.3874 0.1166 0.0494 Uiso 1.00 calc .
H(38) H -0.9890 0.3135 -0.1332 0.0451 Uiso 1.00 calc .
H(39) H -1.1057 0.2802 -0.2149 0.0545 Uiso 1.00 calc .
H(40) H -1.1805 0.2148 -0.1499 0.0626 Uiso 1.00 calc .
H(41) H -1.1456 0.1926 0.0072 0.0599 Uiso 1.00 calc .
H(42) H -1.0328 0.2355 0.0916 0.0456 Uiso 1.00 calc .
H(43) H -0.8827 0.2313 -0.1192 0.0420 Uiso 1.00 calc .
H(44) H -0.7832 0.2083 -0.2141 0.0589 Uiso 1.00 calc .
H(45) H -0.6717 0.2704 -0.1678 0.0545 Uiso 1.00 calc .
H(46) H -0.6627 0.3552 -0.0323 0.0560 Uiso 1.00 calc .
H(47) H -0.7596 0.3738 0.0684 0.0612 Uiso 1.00 calc .
H(48) H -0.4076 0.4678 0.5228 0.0334 Uiso 1.00 calc .
H(49) H -0.3319 0.4656 0.5912 0.0334 Uiso 1.00 calc .
H(50) H -0.4090 0.4840 0.6337 0.0334 Uiso 1.00 calc .
H(51) H -0.2440 0.3318 0.7179 0.0508 Uiso 1.00 calc .
H(52) H -0.3017 0.3771 0.7812 0.0508 Uiso 1.00 calc .
H(53) H -0.2678 0.4086 0.7048 0.0508 Uiso 1.00 calc .
H(54) H -0.3663 0.1749 0.6593 0.0548 Uiso 1.00 calc .
H(55) H -0.3772 0.2316 0.7504 0.0548 Uiso 1.00 calc .
H(56) H -0.2993 0.2207 0.7091 0.0548 Uiso 1.00 calc .
H(57) H -0.5023 0.2036 0.4559 0.0517 Uiso 1.00 calc .
H(58) H -0.5444 0.2293 0.5465 0.0517 Uiso 1.00 calc .
H(59) H -0.4767 0.1730 0.5488 0.0517 Uiso 1.00 calc .
H(60) H -0.5593 0.3576 0.4815 0.0361 Uiso 1.00 calc .
H(61) H -0.5126 0.3228 0.3979 0.0361 Uiso 1.00 calc .
H(62) H -0.5052 0.4018 0.4430 0.0361 Uiso 1.00 calc .
H(63) H -0.5279 0.1086 0.1010 0.1281 Uiso 1.00 calc .
H(64) H -0.5709 0.1209 0.2126 0.0880 Uiso 1.00 calc .
H(65) H -0.5808 0.0599 0.1592 0.0186 Uiso 1.00 calc .
H(66) H -0.4266 0.0749 0.0452 0.0300 Uiso 1.00 calc .
H(67) H -0.4319 0.0094 0.0281 0.0384 Uiso 1.00 calc .
H(68) H -0.3613 0.0467 0.0390 0.1489 Uiso 1.00 calc .
H(69) H -0.3154 -0.0918 0.1525 0.1107 Uiso 1.00 calc .
H(70) H -0.2721 -0.0772 0.2303 0.0107 Uiso 1.00 calc .
H(71) H -0.2869 -0.0189 0.1489 0.0014 Uiso 1.00 calc .
H(72) H -0.3793 -0.0623 0.4101 0.0000 Uiso 1.00 calc .
H(73) H -0.3049 -0.0645 0.3086 0.0502 Uiso 1.00 calc .
H(74) H -0.3772 -0.1011 0.3508 0.0183 Uiso 1.00 calc .
H(75) H -0.5473 -0.0082 0.3612 0.0313 Uiso 1.00 calc .
H(76) H -0.5499 0.0731 0.3779 0.0000 Uiso 1.00 calc .
H(77) H -0.4875 -0.0064 0.4396 0.1571 Uiso 1.00 calc .
H(78) H -0.3094 0.1999 -0.0213 0.0475 Uiso 1.00 calc .
H(79) H -0.3414 0.1002 -0.1434 0.0628 Uiso 1.00 calc .
H(80) H -0.4684 0.0846 -0.2010 0.0676 Uiso 1.00 calc .
H(81) H -0.5636 0.1559 -0.1344 0.0822 Uiso 1.00 calc .
H(82) H -0.5372 0.2515 -0.0123 0.0643 Uiso 1.00 calc .
H(83) H -0.4831 0.4302 0.0256 0.0348 Uiso 1.00 calc .
H(84) H -0.5957 0.4978 0.0529 0.0370 Uiso 1.00 calc .
H(85) H -0.6666 0.4773 0.1688 0.0430 Uiso 1.00 calc .
H(86) H -0.6301 0.3851 0.2496 0.0453 Uiso 1.00 calc .
H(87) H -0.5235 0.3126 0.2159 0.0421 Uiso 1.00 calc .
H(88) H -0.3683 0.4533 0.1706 0.0363 Uiso 1.00 calc .
H(89) H -0.2826 0.5344 0.1475 0.0371 Uiso 1.00 calc .
H(90) H -0.1973 0.4984 0.0358 0.0517 Uiso 1.00 calc .
H(91) H -0.1947 0.3863 -0.0516 0.0583 Uiso 1.00 calc .
H(92) H -0.2763 0.3049 -0.0268 0.0542 Uiso 1.00 calc .
H(93) H 0.4993 0.4245 0.7275 0.1053 Uiso 1.00 calc .
H(94) H 0.4502 0.4439 0.8112 0.1053 Uiso 1.00 calc .

loop_
_atom_site_aniso_label
_atom_site_aniso_U_11
_atom_site_aniso_U_22
_atom_site_aniso_U_33
_atom_site_aniso_U_12
_atom_site_aniso_U_13
_atom_site_aniso_U_23
Ru(11) 0.0274(5) 0.0146(5) 0.0234(4) 0.0007(4) 0.0056(3) 0.0009(3)
Ru(12) 0.0201(5) 0.0151(5) 0.0293(5) -0.0014(4) 0.0048(3) -0.0003(3)
Ru(21) 0.0222(5) 0.0150(5) 0.0234(4) -0.0019(4) -0.0012(3) 0.0021(3)
Ru(22) 0.0194(5) 0.0160(5) 0.0269(4) -0.0001(4) 0.0013(3) 0.0016(3)
Fe(11) 0.0225(9) 0.0134(8) 0.0266(8) 0.0002(6) 0.0013(6) 0.0010(6)
Fe(12) 0.0233(9) 0.0191(8) 0.0222(8) 0.0014(7) 0.0000(6) 0.0003(6)
Fe(21) 0.0297(10) 0.0181(8) 0.0205(8) 0.0012(7) -0.0012(6) 0.0009(6)
Fe(22) 0.0288(10) 0.0148(8) 0.0242(8) -0.0017(7) 0.0002(6) 0.0016(6)
Cl(1) 0.064(3) 0.094(4) 0.086(3) -0.021(3) -0.015(2) 0.008(3)
Cl(2) 0.131(5) 0.075(3) 0.053(2) 0.048(3) -0.005(2) 0.010(2)
Cl(3) 0.081(3) 0.073(3) 0.061(2) -0.002(2) 0.009(2) 0.016(2)
Cl(4) 0.062(4) 0.103(7) 0.113(5) 0.036(5) 0.028(3) 0.017(5)
Cl(4A) 0.062(4) 0.103(7) 0.113(5) 0.036(5) 0.028(3) 0.017(5)
Si(1) 0.027(2) 0.019(2) 0.028(2) 0.001(1) 0.001(1) 0.008(1)
Si(2) 0.020(2) 0.017(2) 0.024(1) 0.000(1) 0.002(1) 0.005(1)
O(111) 0.038(6) 0.064(7) 0.061(6) -0.016(5) -0.025(5) 0.011(5)
O(112) 0.029(5) 0.033(5) 0.057(5) 0.005(4) 0.021(4) 0.009(4)
O(121) 0.059(7) 0.063(7) 0.053(6) 0.020(6) 0.028(5) 0.026(5)
O(122) 0.081(8) 0.047(6) 0.028(5) -0.008(5) -0.012(5) -0.002(4)
O(131) 0.023(6) 0.051(7) 0.104(8) 0.011(5) 0.005(5) -0.014(6)
O(132) 0.055(7) 0.012(5) 0.111(8) -0.010(4) 0.037(6) 0.011(5)
O(141) 0.082(8) 0.045(6) 0.033(5) 0.010(5) 0.000(5) 0.021(4)
O(142) 0.020(5) 0.058(6) 0.027(4) 0.002(4) -0.007(3) -0.014(4)
O(211) 0.061(7) 0.052(7) 0.059(6) 0.015(6) 0.001(5) 0.014(5)
O(212) 0.044(6) 0.037(5) 0.039(5) -0.012(4) -0.005(4) 0.005(4)
O(221) 0.030(5) 0.063(7) 0.047(5) -0.010(5) -0.003(4) 0.029(5)
O(222) 0.058(7) 0.026(5) 0.049(5) 0.027(5) 0.015(4) 0.014(4)
O(231) 0.019(5) 0.038(6) 0.117(8) -0.002(4) -0.026(5) -0.007(6)
O(232) 0.073(8) 0.063(8) 0.059(6) 0.010(6) 0.045(6) -0.006(5)
O(241) 0.084(8) 0.043(6) 0.027(5) -0.016(5) -0.008(4) 0.011(4)
O(242) 0.031(5) 0.026(5) 0.068(6) -0.001(4) -0.014(4) 0.018(4)
C(11) 0.024(6) 0.022(6) 0.025(5) 0.006(5) -0.006(4) 0.007(4)
C(12) 0.020(6) 0.014(5) 0.017(5) 0.004(4) 0.000(4) -0.002(4)
C(13) 0.024(6) 0.013(5) 0.021(5) 0.001(4) 0.002(4) -0.010(4)
C(14) 0.019(6) 0.025(6) 0.015(5) 0.004(5) 0.006(4) 0.001(4)
C(21) 0.019(6) 0.002(5) 0.029(5) 0.004(4) 0.004(4) 0.001(4)
C(22) 0.025(6) 0.005(5) 0.027(5) -0.008(4) 0.003(4) -0.002(4)
C(23) 0.025(6) 0.011(5) 0.009(4) 0.000(4) -0.008(4) -0.004(3)
C(24) 0.009(5) 0.029(6) 0.022(5) 0.007(4) 0.003(4) 0.001(4)
C(111) 0.055(9) 0.003(5) 0.045(7) -0.008(5) -0.003(6) 0.009(5)
C(112) 0.028(7) 0.021(6) 0.029(6) 0.000(5) 0.013(5) 0.007(4)
C(121) 0.059(10) 0.024(7) 0.037(7) 0.010(6) 0.006(6) 0.003(5)
C(122) 0.051(9) 0.022(7) 0.027(6) -0.001(6) 0.002(5) -0.003(5)
C(131) 0.047(9) 0.017(7) 0.054(8) -0.016(6) 0.004(6) -0.007(5)
C(132) 0.026(7) 0.029(7) 0.049(7) 0.002(5) 0.020(5) -0.002(5)
C(141) 0.033(8) 0.037(8) 0.033(6) -0.006(6) 0.001(5) -0.009(5)
C(142) 0.019(6) 0.016(6) 0.048(7) 0.003(5) -0.007(5) 0.003(5)
C(150) 0.036(7) 0.028(7) 0.022(5) -0.001(5) 0.013(5) -0.004(4)
C(151) 0.025(7) 0.039(7) 0.021(6) 0.006(5) 0.007(4) -0.005(5)
C(152) 0.049(8) 0.024(6) 0.020(6) 0.002(6) 0.008(5) -0.001(4)
C(153) 0.020(6) 0.024(6) 0.022(5) 0.006(5) 0.009(4) -0.004(4)
C(154) 0.027(7) 0.034(7) 0.016(5) 0.000(5) 0.004(4) -0.009(4)
C(155) 0.027(7) 0.059(10) 0.051(8) -0.001(7) 0.018(6) 0.018(7)
C(156) 0.059(10) 0.048(9) 0.027(6) 0.018(7) 0.001(6) -0.005(6)
C(157) 0.042(9) 0.034(8) 0.052(8) -0.013(7) -0.002(6) -0.018(6)
C(158) 0.038(8) 0.010(6) 0.046(7) 0.004(5) 0.007(5) 0.006(5)
C(159) 0.021(7) 0.042(8) 0.045(7) -0.002(6) 0.005(5) 0.006(6)
C(160) 0.017(6) 0.016(6) 0.059(8) -0.003(5) 0.000(5) 0.013(5)
C(161) 0.023(6) 0.018(6) 0.031(6) 0.000(5) 0.004(4) -0.001(4)
C(162) 0.036(7) 0.025(6) 0.022(5) -0.004(5) 0.008(4) 0.013(4)
C(163) 0.021(7) 0.025(7) 0.043(7) 0.003(5) -0.005(5) -0.001(5)
C(164) 0.024(6) 0.025(6) 0.033(6) -0.014(5) -0.012(5) 0.007(5)
C(165) 0.028(8) 0.058(10) 0.045(7) -0.006(7) -0.007(6) 0.014(6)
C(166) 0.039(8) 0.039(8) 0.043(7) 0.007(6) 0.014(6) 0.010(6)
C(167) 0.060(10) 0.049(9) 0.032(7) 0.000(7) 0.003(6) 0.019(6)
C(168) 0.038(8) 0.018(7) 0.076(9) 0.007(6) 0.017(7) 0.014(6)
C(169) 0.052(9) 0.013(6) 0.045(7) -0.007(6) 0.000(6) -0.003(5)
C(171) 0.036(8) 0.022(6) 0.044(7) -0.013(5) -0.001(5) 0.016(5)
C(172) 0.06(1) 0.035(8) 0.062(9) -0.003(7) 0.027(7) 0.012(7)
C(173) 0.11(2) 0.016(8) 0.11(1) -0.014(9) 0.05(1) 0.017(8)
C(174) 0.09(1) 0.025(8) 0.057(9) 0.020(8) 0.018(8) 0.004(6)
C(175) 0.044(9) 0.040(9) 0.053(8) 0.020(7) -0.001(6) -0.007(6)
C(176) 0.047(9) 0.032(8) 0.039(7) 0.008(6) -0.001(6) 0.001(5)
C(181) 0.026(7) 0.032(7) 0.036(6) 0.008(5) 0.000(5) 0.008(5)
C(182) 0.061(10) 0.017(6) 0.039(7) -0.005(6) -0.003(6) 0.011(5)
C(183) 0.057(10) 0.028(7) 0.036(7) -0.003(7) -0.020(6) -0.004(5)
C(184) 0.044(9) 0.025(7) 0.071(9) 0.007(7) -0.023(7) 0.000(7)
C(185) 0.038(9) 0.028(8) 0.09(1) -0.011(6) 0.008(8) 0.009(7)
C(186) 0.033(8) 0.034(8) 0.046(7) -0.010(6) 0.001(6) 0.005(6)
C(191) 0.033(7) 0.025(6) 0.031(6) 0.001(5) -0.001(5) 0.012(5)
C(192) 0.033(7) 0.030(7) 0.030(6) -0.002(6) 0.001(5) -0.001(5)
C(193) 0.054(10) 0.039(8) 0.037(7) 0.023(7) 0.014(6) 0.002(6)
C(194) 0.06(1) 0.059(10) 0.039(7) 0.030(8) 0.032(7) 0.032(7)
C(195) 0.034(8) 0.036(8) 0.078(10) 0.007(6) 0.029(7) 0.015(7)
C(196) 0.06(1) 0.038(8) 0.043(8) -0.005(7) 0.006(7) 0.004(6)
C(211) 0.040(8) 0.038(8) 0.036(7) -0.006(7) 0.000(5) 0.003(5)
C(212) 0.019(6) 0.026(7) 0.033(6) -0.004(5) -0.010(5) 0.001(5)
C(221) 0.055(9) 0.030(7) 0.017(6) -0.010(6) -0.009(5) 0.006(4)
C(222) 0.039(7) 0.015(6) 0.029(6) -0.008(5) -0.002(5) 0.002(4)
C(231) 0.053(9) 0.019(6) 0.030(6) -0.003(6) 0.012(6) -0.006(5)
C(232) 0.045(9) 0.045(9) 0.036(7) -0.018(7) 0.004(6) 0.001(6)
C(241) 0.019(6) 0.027(7) 0.039(6) -0.002(5) -0.006(5) 0.016(5)
C(242) 0.046(8) 0.015(6) 0.040(7) -0.001(6) -0.003(5) 0.016(5)
C(250) 0.051(8) 0.024(6) 0.005(5) 0.001(5) 0.002(4) -0.008(4)
C(251) 0.062(9) 0.036(8) 0.016(6) -0.008(6) 0.007(5) 0.006(5)
C(252) 0.047(9) 0.045(8) 0.034(7) 0.007(7) 0.011(6) 0.017(6)
C(253) 0.045(8) 0.036(8) 0.038(7) -0.004(6) 0.021(6) 0.009(5)
C(254) 0.038(7) 0.019(6) 0.023(5) 0.001(5) 0.009(5) -0.002(4)
C(255) 0.037(8) 0.018(6) 0.040(7) 0.004(5) -0.005(5) 0.000(5)
C(256) 0.057(10) 0.060(10) 0.023(6) 0.013(8) -0.015(6) -0.001(6)
C(257) 0.11(1) 0.027(7) 0.027(7) 0.015(8) 0.021(7) 0.015(5)
C(258) 0.06(1) 0.040(9) 0.059(9) -0.024(8) 0.023(7) 0.001(7)
C(259) 0.021(7) 0.045(8) 0.045(7) -0.001(6) 0.005(5) 0.014(6)
C(260) 0.027(7) 0.028(7) 0.040(6) -0.014(5) -0.003(5) 0.010(5)
C(261) 0.028(6) 0.010(5) 0.027(5) -0.004(4) 0.008(4) 0.004(4)
C(263) 0.056(9) 0.018(6) 0.038(7) -0.016(6) -0.003(6) 0.006(5)
C(265) 0.038(9) 0.06(1) 0.09(1) -0.012(8) 0.008(8) -0.015(9)
C(266) 0.08(1) 0.046(9) 0.021(6) -0.025(8) 0.003(6) 0.003(5)
C(267) 0.07(1) 0.017(8) 0.12(1) 0.019(8) -0.01(1) 0.014(8)
C(268) 0.22(3) 0.033(9) 0.039(9) -0.03(1) -0.04(1) 0.020(7)
C(269) 0.15(2) 0.04(1) 0.10(1) -0.04(1) 0.10(1) -0.019(9)
C(271) 0.036(7) 0.024(6) 0.015(5) -0.012(5) -0.006(4) 0.007(4)
C(272) 0.061(10) 0.023(7) 0.034(7) -0.008(6) 0.015(6) 0.004(5)
C(273) 0.08(1) 0.028(8) 0.048(8) 0.012(8) 0.030(7) -0.003(6)
C(274) 0.11(2) 0.038(9) 0.033(7) -0.036(10) 0.004(8) -0.002(6)
C(275) 0.10(1) 0.039(9) 0.059(9) -0.050(10) -0.030(9) 0.003(7)
C(276) 0.06(1) 0.037(9) 0.068(9) 0.006(7) -0.009(8) 0.009(7)
C(281) 0.018(6) 0.017(5) 0.019(5) 0.003(4) -0.001(4) 0.006(4)
C(282) 0.020(6) 0.031(7) 0.036(6) 0.002(5) -0.001(5) 0.013(5)
C(283) 0.024(7) 0.027(7) 0.044(7) -0.001(5) -0.005(5) 0.014(5)
C(284) 0.037(8) 0.029(7) 0.038(7) 0.010(6) 0.003(5) 0.009(5)
C(285) 0.023(7) 0.050(9) 0.043(7) -0.001(6) 0.011(5) 0.005(6)
C(286) 0.037(8) 0.045(8) 0.029(6) 0.005(6) 0.012(5) 0.018(5)
C(291) 0.028(6) 0.015(6) 0.025(5) -0.009(5) 0.008(4) 0.002(4)
C(292) 0.020(6) 0.031(7) 0.037(6) -0.006(5) 0.003(5) 0.006(5)
C(293) 0.023(7) 0.021(6) 0.056(7) -0.004(5) 0.005(5) 0.010(5)
C(294) 0.036(8) 0.048(9) 0.054(8) -0.019(7) 0.007(6) 0.021(6)
C(295) 0.044(9) 0.052(10) 0.057(9) 0.005(7) 0.021(7) 0.008(7)
C(296) 0.041(9) 0.042(9) 0.057(8) -0.018(7) 0.015(6) 0.006(6)
C(301) 0.10(2) 0.07(1) 0.08(1) 0.01(1) -0.03(1) 0.01(1)
C(302) 0.04(1) 0.08(1) 0.08(1) 0.001(9) -0.003(8) 0.012(10)

loop_
_atom_type_symbol
_atom_type_description
_atom_type_scat_dispersion_real
_atom_type_scat_dispersion_imag
_atom_type_scat_source
C C 0.003 0.002
;International Tables for Crystallography
(1992, Vol. C, Tables 4.2.6.8 and 6.1.1.4)
;
H H 0.000 0.000
;International Tables for Crystallography
(1992, Vol. C, Table 6.1.1.4)
;
O O 0.011 0.006
;International Tables for Crystallography
(1992, Vol. C, Tables 4.2.6.8 and 6.1.1.4)
;
Si Si 0.082 0.070
;International Tables for Crystallography
(1992, Vol. C, Tables 4.2.6.8 and 6.1.1.4)
;
Fe Fe 0.346 0.844
;International Tables for Crystallography
(1992, Vol. C, Tables 4.2.6.8 and 6.1.1.4)
;
Ru Ru -1.259 0.836
;International Tables for Crystallography
(1992, Vol. C, Tables 4.2.6.8 and 6.1.1.4)
;
Cl Cl 0.148 0.159
;International Tables for Crystallography
(1992, Vol. C, Tables 4.2.6.8 and 6.1.1.4)
;

loop_
_geom_angle_atom_site_label_1
_geom_angle_atom_site_label_2
_geom_angle_atom_site_label_3
_geom_angle
_geom_angle_publ_flag
Ru(12) Ru(11) Fe(11) 91.44(4) yes
Ru(12) Ru(11) C(11) 55.5(3) yes
Ru(12) Ru(11) C(14) 54.1(2) yes
Ru(12) Ru(11) C(112) 115.7(3) yes
Ru(12) Ru(11) C(121) 100.2(4) yes
Ru(12) Ru(11) C(122) 146.8(4) yes
Fe(11) Ru(11) C(11) 45.1(3) yes
Fe(11) Ru(11) C(14) 120.1(3) yes
Fe(11) Ru(11) C(112) 47.5(3) yes
Fe(11) Ru(11) C(121) 132.1(4) yes
Fe(11) Ru(11) C(122) 103.7(4) yes
C(11) Ru(11) C(14) 76.1(4) yes
C(11) Ru(11) C(112) 90.6(4) yes
C(11) Ru(11) C(121) 150.8(5) yes
C(11) Ru(11) C(122) 117.8(5) yes
C(14) Ru(11) C(112) 166.3(4) yes
C(14) Ru(11) C(121) 103.9(5) yes
C(14) Ru(11) C(122) 92.9(4) yes
C(112) Ru(11) C(121) 86.3(5) yes
C(112) Ru(11) C(122) 96.0(5) yes
C(121) Ru(11) C(122) 91.4(5) yes
Ru(11) Ru(12) Fe(12) 118.53(5) yes
Ru(11) Ru(12) C(11) 45.6(2) yes
Ru(11) Ru(12) C(12) 74.0(2) yes
Ru(11) Ru(12) C(13) 72.3(2) yes
Ru(11) Ru(12) C(14) 48.5(2) yes
Ru(11) Ru(12) C(131) 77.3(4) yes
Ru(11) Ru(12) C(132) 130.8(4) yes
Ru(11) Ru(12) C(142) 133.7(3) yes
Fe(12) Ru(12) C(11) 73.3(2) yes
Fe(12) Ru(12) C(12) 48.0(2) yes
Fe(12) Ru(12) C(13) 73.9(3) yes
Fe(12) Ru(12) C(14) 108.5(3) yes
Fe(12) Ru(12) C(131) 129.2(4) yes
Fe(12) Ru(12) C(132) 104.9(4) yes
Fe(12) Ru(12) C(142) 46.3(3) yes
C(11) Ru(12) C(12) 36.0(4) yes
C(11) Ru(12) C(13) 61.7(4) yes
C(11) Ru(12) C(14) 67.0(4) yes
C(11) Ru(12) C(131) 101.4(5) yes
C(11) Ru(12) C(132) 162.5(4) yes
C(11) Ru(12) C(142) 97.8(4) yes
C(12) Ru(12) C(13) 39.2(4) yes
C(12) Ru(12) C(14) 65.8(4) yes
C(12) Ru(12) C(131) 136.2(5) yes
C(12) Ru(12) C(132) 130.7(5) yes
C(12) Ru(12) C(142) 89.9(4) yes
C(13) Ru(12) C(14) 35.3(3) yes
C(13) Ru(12) C(131) 148.7(4) yes
C(13) Ru(12) C(132) 100.9(4) yes
C(13) Ru(12) C(142) 120.1(4) yes
C(14) Ru(12) C(131) 115.4(4) yes
C(14) Ru(12) C(132) 98.0(4) yes
C(14) Ru(12) C(142) 154.7(4) yes
C(131) Ru(12) C(132) 93.1(5) yes
C(131) Ru(12) C(142) 86.6(5) yes
C(132) Ru(12) C(142) 92.7(5) yes
Ru(22) Ru(21) Fe(21) 90.26(4) yes
Ru(22) Ru(21) C(21) 55.6(3) yes
Ru(22) Ru(21) C(24) 55.8(3) yes
Ru(22) Ru(21) C(212) 111.7(3) yes
Ru(22) Ru(21) C(221) 97.0(3) yes
Ru(22) Ru(21) C(222) 150.1(3) yes
Fe(21) Ru(21) C(21) 44.4(2) yes
Fe(21) Ru(21) C(24) 121.2(3) yes
Fe(21) Ru(21) C(212) 47.7(3) yes
Fe(21) Ru(21) C(221) 138.9(3) yes
Fe(21) Ru(21) C(222) 100.4(4) yes
C(21) Ru(21) C(24) 77.8(4) yes
C(21) Ru(21) C(212) 89.3(4) yes
C(21) Ru(21) C(221) 150.8(4) yes
C(21) Ru(21) C(222) 115.7(5) yes
C(24) Ru(21) C(212) 165.7(5) yes
C(24) Ru(21) C(221) 95.6(4) yes
C(24) Ru(21) C(222) 95.3(4) yes
C(212) Ru(21) C(221) 92.7(5) yes
C(212) Ru(21) C(222) 95.8(4) yes
C(221) Ru(21) C(222) 93.1(5) yes
Ru(21) Ru(22) Fe(22) 118.03(5) yes
Ru(21) Ru(22) C(21) 46.2(3) yes
Ru(21) Ru(22) C(22) 74.7(3) yes
Ru(21) Ru(22) C(23) 72.5(2) yes
Ru(21) Ru(22) C(24) 48.0(2) yes
Ru(21) Ru(22) C(231) 75.1(3) yes
Ru(21) Ru(22) C(232) 130.0(5) yes
Ru(21) Ru(22) C(242) 136.8(3) yes
Fe(22) Ru(22) C(21) 72.4(3) yes
Fe(22) Ru(22) C(22) 46.5(3) yes
Fe(22) Ru(22) C(23) 72.2(3) yes
Fe(22) Ru(22) C(24) 107.5(3) yes
Fe(22) Ru(22) C(231) 128.1(4) yes
Fe(22) Ru(22) C(232) 108.0(4) yes
Fe(22) Ru(22) C(242) 46.5(4) yes
C(21) Ru(22) C(22) 36.9(3) yes
C(21) Ru(22) C(23) 62.3(3) yes
C(21) Ru(22) C(24) 67.7(3) yes
C(21) Ru(22) C(231) 96.9(4) yes
C(21) Ru(22) C(232) 168.1(5) yes
C(21) Ru(22) C(242) 98.9(4) yes
C(22) Ru(22) C(23) 38.9(4) yes
C(22) Ru(22) C(24) 66.1(4) yes
C(22) Ru(22) C(231) 132.5(4) yes
C(22) Ru(22) C(232) 135.5(5) yes
C(22) Ru(22) C(242) 89.6(5) yes
C(23) Ru(22) C(24) 35.9(4) yes
C(23) Ru(22) C(231) 147.4(4) yes
C(23) Ru(22) C(232) 106.2(4) yes
C(23) Ru(22) C(242) 118.4(4) yes
C(24) Ru(22) C(231) 114.9(4) yes
C(24) Ru(22) C(232) 101.4(5) yes
C(24) Ru(22) C(242) 154.0(5) yes
C(231) Ru(22) C(232) 92.0(5) yes
C(231) Ru(22) C(242) 88.1(5) yes
C(232) Ru(22) C(242) 89.2(5) yes
Ru(11) Fe(11) C(11) 49.5(3) yes
Ru(11) Fe(11) C(111) 102.5(4) yes
Ru(11) Fe(11) C(112) 50.4(3) yes
Ru(11) Fe(11) C(160) 100.8(3) yes
Ru(11) Fe(11) C(161) 130.2(3) yes
Ru(11) Fe(11) C(162) 166.5(3) yes
Ru(11) Fe(11) C(163) 136.2(3) yes
Ru(11) Fe(11) C(164) 103.8(3) yes
C(11) Fe(11) C(111) 93.9(5) yes
C(11) Fe(11) C(112) 97.6(5) yes
C(11) Fe(11) C(160) 96.0(4) yes
C(11) Fe(11) C(161) 96.7(5) yes
C(11) Fe(11) C(162) 129.6(5) yes
C(11) Fe(11) C(163) 159.8(5) yes
C(11) Fe(11) C(164) 127.2(4) yes
C(111) Fe(11) C(112) 86.2(5) yes
C(111) Fe(11) C(160) 155.7(6) yes
C(111) Fe(11) C(161) 117.2(5) yes
C(111) Fe(11) C(162) 90.9(5) yes
C(111) Fe(11) C(163) 101.9(5) yes
C(111) Fe(11) C(164) 138.9(5) yes
C(112) Fe(11) C(160) 114.2(4) yes
C(112) Fe(11) C(161) 151.5(4) yes
C(112) Fe(11) C(162) 132.8(4) yes
C(112) Fe(11) C(163) 95.9(5) yes
C(112) Fe(11) C(164) 86.7(4) yes
C(160) Fe(11) C(161) 39.6(4) yes
C(160) Fe(11) C(162) 65.8(5) yes
C(160) Fe(11) C(163) 64.7(4) yes
C(160) Fe(11) C(164) 38.0(4) yes
C(161) Fe(11) C(162) 39.1(4) yes
C(161) Fe(11) C(163) 64.9(4) yes
C(161) Fe(11) C(164) 65.0(4) yes
C(162) Fe(11) C(163) 38.8(4) yes
C(162) Fe(11) C(164) 65.4(4) yes
C(163) Fe(11) C(164) 38.9(4) yes
Ru(12) Fe(12) C(12) 51.7(3) yes
Ru(12) Fe(12) C(141) 106.9(4) yes
Ru(12) Fe(12) C(142) 50.3(3) yes
Ru(12) Fe(12) C(150) 159.4(3) yes
Ru(12) Fe(12) C(151) 146.5(4) yes
Ru(12) Fe(12) C(152) 111.1(3) yes
Ru(12) Fe(12) C(153) 99.7(3) yes
Ru(12) Fe(12) C(154) 121.0(3) yes
C(12) Fe(12) C(141) 93.7(5) yes
C(12) Fe(12) C(142) 97.0(4) yes
C(12) Fe(12) C(150) 117.6(4) yes
C(12) Fe(12) C(151) 158.9(4) yes
C(12) Fe(12) C(152) 145.0(4) yes
C(12) Fe(12) C(153) 108.8(4) yes
C(12) Fe(12) C(154) 96.7(4) yes
C(141) Fe(12) C(142) 84.7(6) yes
C(141) Fe(12) C(150) 90.4(5) yes
C(141) Fe(12) C(151) 88.9(5) yes
C(141) Fe(12) C(152) 121.3(5) yes
C(141) Fe(12) C(153) 152.3(5) yes
C(141) Fe(12) C(154) 125.8(5) yes
C(142) Fe(12) C(150) 145.3(4) yes
C(142) Fe(12) C(151) 104.1(4) yes
C(142) Fe(12) C(152) 86.8(5) yes
C(142) Fe(12) C(153) 107.5(5) yes
C(142) Fe(12) C(154) 145.5(5) yes
C(150) Fe(12) C(151) 41.4(4) yes
C(150) Fe(12) C(152) 66.6(5) yes
C(150) Fe(12) C(153) 65.2(4) yes
C(150) Fe(12) C(154) 38.6(4) yes
C(151) Fe(12) C(152) 38.2(5) yes
C(151) Fe(12) C(153) 64.4(4) yes
C(151) Fe(12) C(154) 65.4(4) yes
C(152) Fe(12) C(153) 38.4(4) yes
C(152) Fe(12) C(154) 64.5(4) yes
C(153) Fe(12) C(154) 38.0(4) yes
Ru(21) Fe(21) C(21) 49.8(3) yes
Ru(21) Fe(21) C(211) 103.8(4) yes
Ru(21) Fe(21) C(212) 50.4(3) yes
Ru(21) Fe(21) C(250) 104.5(3) yes
Ru(21) Fe(21) C(251) 136.5(4) yes
Ru(21) Fe(21) C(252) 166.5(4) yes
Ru(21) Fe(21) C(253) 130.2(3) yes
Ru(21) Fe(21) C(254) 101.3(3) yes
C(21) Fe(21) C(211) 94.2(5) yes
C(21) Fe(21) C(212) 97.0(4) yes
C(21) Fe(21) C(250) 128.9(4) yes
C(21) Fe(21) C(251) 161.6(5) yes
C(21) Fe(21) C(252) 128.4(5) yes
C(21) Fe(21) C(253) 97.4(4) yes
C(21) Fe(21) C(254) 96.9(4) yes
C(211) Fe(21) C(212) 85.2(6) yes
C(211) Fe(21) C(250) 136.9(5) yes
C(211) Fe(21) C(251) 99.4(5) yes
C(211) Fe(21) C(252) 89.6(6) yes
C(211) Fe(21) C(253) 116.5(6) yes
C(211) Fe(21) C(254) 154.0(6) yes
C(212) Fe(21) C(250) 88.6(5) yes
C(212) Fe(21) C(251) 96.4(5) yes
C(212) Fe(21) C(252) 134.6(5) yes
C(212) Fe(21) C(253) 152.8(5) yes
C(212) Fe(21) C(254) 116.5(5) yes
C(250) Fe(21) C(251) 39.1(4) yes
C(250) Fe(21) C(252) 65.6(5) yes
C(250) Fe(21) C(253) 64.5(5) yes
C(250) Fe(21) C(254) 38.6(4) yes
C(251) Fe(21) C(252) 40.2(5) yes
C(251) Fe(21) C(253) 65.4(5) yes
C(251) Fe(21) C(254) 65.7(4) yes
C(252) Fe(21) C(253) 38.1(5) yes
C(252) Fe(21) C(254) 65.2(5) yes
C(253) Fe(21) C(254) 38.7(5) yes
Ru(22) Fe(22) C(22) 51.3(3) yes
Ru(22) Fe(22) C(241) 106.7(4) yes
Ru(22) Fe(22) C(242) 50.6(4) yes
Ru(22) Fe(22) C(260) 120.0(4) yes
Ru(22) Fe(22) C(261) 99.8(3) yes
Ru(22) Fe(22) C(262) 111.9(4) yes
Ru(22) Fe(22) C(263) 149.3(4) yes
Ru(22) Fe(22) C(264) 159.1(4) yes
C(22) Fe(22) C(241) 95.4(5) yes
C(22) Fe(22) C(242) 98.0(5) yes
C(22) Fe(22) C(260) 95.0(4) yes
C(22) Fe(22) C(261) 107.6(4) yes
C(22) Fe(22) C(262) 143.9(4) yes
C(22) Fe(22) C(263) 156.4(5) yes
C(22) Fe(22) C(264) 116.5(5) yes
C(241) Fe(22) C(242) 85.5(5) yes
C(241) Fe(22) C(260) 126.9(5) yes
C(241) Fe(22) C(261) 152.3(5) yes
C(241) Fe(22) C(262) 120.7(5) yes
C(241) Fe(22) C(263) 87.6(5) yes
C(241) Fe(22) C(264) 90.3(5) yes
C(242) Fe(22) C(260) 143.6(4) yes
C(242) Fe(22) C(261) 105.9(4) yes
C(242) Fe(22) C(262) 86.0(4) yes
C(242) Fe(22) C(263) 105.6(5) yes
C(242) Fe(22) C(264) 145.5(5) yes
C(260) Fe(22) C(261) 37.7(4) yes
C(260) Fe(22) C(262) 64.3(4) yes
C(260) Fe(22) C(263) 65.2(5) yes
C(260) Fe(22) C(264) 39.6(5) yes
C(261) Fe(22) C(262) 38.2(4) yes
C(261) Fe(22) C(263) 65.1(4) yes
C(261) Fe(22) C(264) 65.8(4) yes
C(262) Fe(22) C(263) 39.8(5) yes
C(262) Fe(22) C(264) 66.9(5) yes
C(263) Fe(22) C(264) 39.9(5) yes
Cl(4A) Cl(4) C(302) 76(1) yes
Cl(4) Cl(4A) C(302) 66(1) yes
C(14) Si(1) C(171) 108.8(5) yes
C(14) Si(1) C(181) 107.7(5) yes
C(14) Si(1) C(191) 111.4(5) yes
C(171) Si(1) C(181) 104.2(5) yes
C(171) Si(1) C(191) 115.2(6) yes
C(181) Si(1) C(191) 109.1(5) yes
C(24) Si(2) C(271) 108.2(5) yes
C(24) Si(2) C(281) 105.0(5) yes
C(24) Si(2) C(291) 115.2(5) yes
C(271) Si(2) C(281) 109.1(5) yes
C(271) Si(2) C(291) 113.5(5) yes
C(281) Si(2) C(291) 105.5(5) yes
Ru(11) C(11) Ru(12) 78.9(4) yes
Ru(11) C(11) Fe(11) 85.4(4) yes
Ru(11) C(11) C(12) 121.2(8) yes
Ru(12) C(11) Fe(11) 134.2(5) yes
Ru(12) C(11) C(12) 63.3(6) yes
Fe(11) C(11) C(12) 152.8(9) yes
Ru(12) C(12) Fe(12) 80.3(3) yes
Ru(12) C(12) C(11) 80.7(7) yes
Ru(12) C(12) C(13) 74.8(6) yes
Fe(12) C(12) C(11) 122.4(7) yes
Fe(12) C(12) C(13) 116.1(7) yes
C(11) C(12) C(13) 110.2(8) yes
Ru(12) C(13) C(12) 65.9(5) yes
Ru(12) C(13) C(14) 75.3(6) yes
C(12) C(13) C(14) 115.5(9) yes
Ru(11) C(14) Ru(12) 77.4(3) yes
Ru(11) C(14) Si(1) 123.5(5) yes
Ru(11) C(14) C(13) 115.0(8) yes
Ru(12) C(14) Si(1) 133.5(6) yes
Ru(12) C(14) C(13) 69.4(5) yes
Si(1) C(14) C(13) 120.0(8) yes
Ru(21) C(21) Ru(22) 78.2(4) yes
Ru(21) C(21) Fe(21) 85.9(4) yes
Ru(21) C(21) C(22) 119.2(7) yes
Ru(22) C(21) Fe(21) 132.6(5) yes
Ru(22) C(21) C(22) 62.8(5) yes
Fe(21) C(21) C(22) 154.5(9) yes
Ru(22) C(22) Fe(22) 82.3(4) yes
Ru(22) C(22) C(21) 80.3(6) yes
Ru(22) C(22) C(23) 75.2(6) yes
Fe(22) C(22) C(21) 122.4(7) yes
Fe(22) C(22) C(23) 116.7(6) yes
C(21) C(22) C(23) 110.9(9) yes
Ru(22) C(23) C(22) 65.9(5) yes
Ru(22) C(23) C(24) 77.0(6) yes
C(22) C(23) C(24) 116.8(8) yes
Ru(21) C(24) Ru(22) 76.2(3) yes
Ru(21) C(24) Si(2) 126.4(6) yes
Ru(21) C(24) C(23) 113.7(7) yes
Ru(22) C(24) Si(2) 139.2(5) yes
Ru(22) C(24) C(23) 67.1(6) yes
Si(2) C(24) C(23) 117.3(6) yes
Fe(11) C(111) O(111) 177(1) yes
Ru(11) C(112) Fe(11) 82.1(4) yes
Ru(11) C(112) O(112) 143.8(10) yes
Fe(11) C(112) O(112) 134.2(10) yes
Ru(11) C(121) O(121) 172(1) yes
Ru(11) C(122) O(122) 175(1) yes
Ru(12) C(131) O(131) 172(1) yes
Ru(12) C(132) O(132) 177(1) yes
Fe(12) C(141) O(141) 171.3(10) yes
Ru(12) C(142) Fe(12) 83.3(4) yes
Ru(12) C(142) O(142) 138.0(9) yes
Fe(12) C(142) O(142) 138.6(9) yes
Fe(12) C(150) C(151) 69.3(6) yes
Fe(12) C(150) C(154) 73.3(7) yes
Fe(12) C(150) C(155) 128.4(8) yes
C(151) C(150) C(154) 105(1) yes
C(151) C(150) C(155) 126.8(10) yes
C(154) C(150) C(155) 127(1) yes
Fe(12) C(151) C(150) 69.4(6) yes
Fe(12) C(151) C(152) 74.4(6) yes
Fe(12) C(151) C(156) 126.0(8) yes
C(150) C(151) C(152) 109.4(9) yes
C(150) C(151) C(156) 126(1) yes
C(152) C(151) C(156) 123(1) yes
Fe(12) C(152) C(151) 67.4(6) yes
Fe(12) C(152) C(153) 71.8(6) yes
Fe(12) C(152) C(157) 128.7(8) yes
C(151) C(152) C(153) 107(1) yes
C(151) C(152) C(157) 127(1) yes
C(153) C(152) C(157) 124(1) yes
Fe(12) C(153) C(152) 69.8(6) yes
Fe(12) C(153) C(154) 69.2(6) yes
Fe(12) C(153) C(158) 135.4(7) yes
C(152) C(153) C(154) 107.8(10) yes
C(152) C(153) C(158) 125(1) yes
C(154) C(153) C(158) 125.5(9) yes
Fe(12) C(154) C(150) 68.1(6) yes
Fe(12) C(154) C(153) 72.8(6) yes
Fe(12) C(154) C(159) 131.2(7) yes
C(150) C(154) C(153) 110.1(9) yes
C(150) C(154) C(159) 124(1) yes
C(153) C(154) C(159) 124(1) yes
Fe(11) C(160) C(161) 69.7(6) yes
Fe(11) C(160) C(164) 71.0(6) yes
Fe(11) C(160) C(165) 129.1(9) yes
C(161) C(160) C(164) 107.8(9) yes
C(161) C(160) C(165) 123.5(10) yes
C(164) C(160) C(165) 128(1) yes
Fe(11) C(161) C(160) 70.7(7) yes
Fe(11) C(161) C(162) 68.0(7) yes
Fe(11) C(161) C(166) 130.5(8) yes
C(160) C(161) C(162) 106.6(9) yes
C(160) C(161) C(166) 124.9(10) yes
C(162) C(161) C(166) 128.3(10) yes
Fe(11) C(162) C(161) 72.9(7) yes
Fe(11) C(162) C(163) 71.9(7) yes
Fe(11) C(162) C(167) 131.1(9) yes
C(161) C(162) C(163) 109.0(9) yes
C(161) C(162) C(167) 125.5(10) yes
C(163) C(162) C(167) 124(1) yes
Fe(11) C(163) C(162) 69.2(7) yes
Fe(11) C(163) C(164) 72.2(7) yes
Fe(11) C(163) C(168) 125.6(9) yes
C(162) C(163) C(164) 108.8(10) yes
C(162) C(163) C(168) 125(1) yes
C(164) C(163) C(168) 125.5(10) yes
Fe(11) C(164) C(160) 71.0(6) yes
Fe(11) C(164) C(163) 68.9(6) yes
Fe(11) C(164) C(169) 129.5(9) yes
C(160) C(164) C(163) 107.8(9) yes
C(160) C(164) C(169) 126.0(10) yes
C(163) C(164) C(169) 126.0(10) yes
Si(1) C(171) C(172) 126(1) yes
Si(1) C(171) C(176) 116.2(9) yes
C(172) C(171) C(176) 116(1) yes
C(171) C(172) C(173) 124(1) yes
C(172) C(173) C(174) 115(1) yes
C(173) C(174) C(175) 122(1) yes
C(174) C(175) C(176) 121(1) yes
C(171) C(176) C(175) 118(1) yes
Si(1) C(181) C(182) 122(1) yes
Si(1) C(181) C(186) 122.7(9) yes
C(182) C(181) C(186) 114(1) yes
C(181) C(182) C(183) 123(1) yes
C(182) C(183) C(184) 119(1) yes
C(183) C(184) C(185) 120(1) yes
C(184) C(185) C(186) 117(1) yes
C(181) C(186) C(185) 123(1) yes
Si(1) C(191) C(192) 121.4(9) yes
Si(1) C(191) C(196) 122.6(8) yes
C(192) C(191) C(196) 115(1) yes
C(191) C(192) C(193) 124(1) yes
C(192) C(193) C(194) 118(1) yes
C(193) C(194) C(195) 119(1) yes
C(194) C(195) C(196) 119(1) yes
C(191) C(196) C(195) 121(1) yes
Fe(21) C(211) O(211) 178(1) yes
Ru(21) C(212) Fe(21) 81.9(4) yes
Ru(21) C(212) O(212) 143(1) yes
Fe(21) C(212) O(212) 134.6(9) yes
Ru(21) C(221) O(221) 175(1) yes
Ru(21) C(222) O(222) 175(1) yes
Ru(22) C(231) O(231) 172(1) yes
Ru(22) C(232) O(232) 175(1) yes
Fe(22) C(241) O(241) 171(1) yes
Ru(22) C(242) Fe(22) 82.9(4) yes
Ru(22) C(242) O(242) 138(1) yes
Fe(22) C(242) O(242) 138(1) yes
Fe(21) C(250) C(251) 70.2(6) yes
Fe(21) C(250) C(254) 71.5(6) yes
Fe(21) C(250) C(255) 130.9(8) yes
C(251) C(250) C(254) 109(1) yes
C(251) C(250) C(255) 123.3(10) yes
C(254) C(250) C(255) 126.6(10) yes
Fe(21) C(251) C(250) 70.6(6) yes
Fe(21) C(251) C(252) 69.2(6) yes
Fe(21) C(251) C(256) 125.8(10) yes
C(250) C(251) C(252) 105(1) yes
C(250) C(251) C(256) 127(1) yes
C(252) C(251) C(256) 126(1) yes
Fe(21) C(252) C(251) 70.6(7) yes
Fe(21) C(252) C(253) 72.6(8) yes
Fe(21) C(252) C(257) 129.4(10) yes
C(251) C(252) C(253) 108(1) yes
C(251) C(252) C(257) 122(1) yes
C(253) C(252) C(257) 128(1) yes
Fe(21) C(253) C(252) 69.3(8) yes
Fe(21) C(253) C(254) 70.9(8) yes
Fe(21) C(253) C(258) 129.2(9) yes
C(252) C(253) C(254) 109(1) yes
C(252) C(253) C(258) 127(1) yes
C(254) C(253) C(258) 123(1) yes
Fe(21) C(254) C(250) 69.8(6) yes
Fe(21) C(254) C(253) 70.4(7) yes
Fe(21) C(254) C(259) 130.2(8) yes
C(250) C(254) C(253) 106.9(9) yes
C(250) C(254) C(259) 128(1) yes
C(253) C(254) C(259) 124(1) yes
Fe(22) C(260) C(261) 72.2(6) yes
Fe(22) C(260) C(264) 66.6(7) yes
Fe(22) C(260) C(265) 130.2(9) yes
C(261) C(260) C(264) 109.0(10) yes
C(261) C(260) C(265) 125(1) yes
C(264) C(260) C(265) 125(1) yes
Fe(22) C(261) C(260) 70.1(6) yes
Fe(22) C(261) C(262) 68.9(6) yes
Fe(22) C(261) C(266) 134.2(9) yes
C(260) C(261) C(262) 108.2(10) yes
C(260) C(261) C(266) 127(1) yes
C(262) C(261) C(266) 123(1) yes
Fe(22) C(262) C(261) 72.9(6) yes
Fe(22) C(262) C(263) 68.1(6) yes
Fe(22) C(262) C(267) 130.9(9) yes
C(261) C(262) C(263) 107(1) yes
C(261) C(262) C(267) 126(1) yes
C(263) C(262) C(267) 125(1) yes
Fe(22) C(263) C(262) 72.1(7) yes
Fe(22) C(263) C(264) 69.3(7) yes
Fe(22) C(263) C(268) 127.3(10) yes
C(262) C(263) C(264) 108(1) yes
C(262) C(263) C(268) 124(1) yes
C(264) C(263) C(268) 126(1) yes
Fe(22) C(264) C(260) 73.8(8) yes
Fe(22) C(264) C(263) 70.8(8) yes
Fe(22) C(264) C(269) 129.0(9) yes
C(260) C(264) C(263) 106(1) yes
C(260) C(264) C(269) 124(1) yes
C(263) C(264) C(269) 127(1) yes
Si(2) C(271) C(272) 121.5(8) yes
Si(2) C(271) C(276) 119.2(9) yes
C(272) C(271) C(276) 119(1) yes
C(271) C(272) C(273) 120(1) yes
C(272) C(273) C(274) 117(1) yes
C(273) C(274) C(275) 120(1) yes
C(274) C(275) C(276) 121(1) yes
C(271) C(276) C(275) 119(1) yes
Si(2) C(281) C(282) 121.7(8) yes
Si(2) C(281) C(286) 121.0(8) yes
C(282) C(281) C(286) 117.3(10) yes
C(281) C(282) C(283) 120(1) yes
C(282) C(283) C(284) 119(1) yes
C(283) C(284) C(285) 119(1) yes
C(284) C(285) C(286) 120(1) yes
C(281) C(286) C(285) 121(1) yes
Si(2) C(291) C(292) 119.1(8) yes
Si(2) C(291) C(296) 123.8(8) yes
C(292) C(291) C(296) 117(1) yes
C(291) C(292) C(293) 121(1) yes
C(292) C(293) C(294) 119(1) yes
C(293) C(294) C(295) 120(1) yes
C(294) C(295) C(296) 120(1) yes
C(291) C(296) C(295) 121(1) yes
Cl(1) C(301) Cl(2) 117(1) yes
Cl(3) C(302) Cl(4) 116.9(10) yes
Cl(3) C(302) Cl(4A) 101(1) yes
Cl(4) C(302) Cl(4A) 37(1) yes

loop_
_geom_bond_atom_site_label_1
_geom_bond_atom_site_label_2
_geom_bond_distance
_geom_bond_publ_flag
Ru(11) Ru(12) 2.794(1) yes
Ru(11) Fe(11) 2.666(2) yes
Ru(11) C(11) 2.03(1) yes
Ru(11) C(14) 2.15(1) yes
Ru(11) C(112) 2.08(1) yes
Ru(11) C(121) 1.94(2) yes
Ru(11) C(122) 1.88(1) yes
Ru(12) Fe(12) 2.668(2) yes
Ru(12) C(11) 2.35(1) yes
Ru(12) C(12) 2.12(1) yes
Ru(12) C(13) 2.25(1) yes
Ru(12) C(14) 2.320(9) yes
Ru(12) C(131) 1.88(1) yes
Ru(12) C(132) 1.86(1) yes
Ru(12) C(142) 2.07(1) yes
Ru(21) Ru(22) 2.784(1) yes
Ru(21) Fe(21) 2.682(2) yes
Ru(21) C(21) 2.05(1) yes
Ru(21) C(24) 2.131(9) yes
Ru(21) C(212) 2.09(1) yes
Ru(21) C(221) 1.91(1) yes
Ru(21) C(222) 1.89(1) yes
Ru(22) Fe(22) 2.690(2) yes
Ru(22) C(21) 2.346(10) yes
Ru(22) C(22) 2.12(1) yes
Ru(22) C(23) 2.243(10) yes
Ru(22) C(24) 2.37(1) yes
Ru(22) C(231) 1.91(1) yes
Ru(22) C(232) 1.90(1) yes
Ru(22) C(242) 2.10(1) yes
Fe(11) C(11) 1.89(1) yes
Fe(11) C(111) 1.78(1) yes
Fe(11) C(112) 1.99(1) yes
Fe(11) C(160) 2.17(1) yes
Fe(11) C(161) 2.15(1) yes
Fe(11) C(162) 2.09(1) yes
Fe(11) C(163) 2.12(1) yes
Fe(11) C(164) 2.17(1) yes
Fe(12) C(12) 2.013(8) yes
Fe(12) C(141) 1.75(1) yes
Fe(12) C(142) 1.94(1) yes
Fe(12) C(150) 2.09(1) yes
Fe(12) C(151) 2.09(1) yes
Fe(12) C(152) 2.18(1) yes
Fe(12) C(153) 2.21(1) yes
Fe(12) C(154) 2.16(1) yes
Fe(21) C(21) 1.880(9) yes
Fe(21) C(211) 1.76(1) yes
Fe(21) C(212) 2.00(1) yes
Fe(21) C(250) 2.14(1) yes
Fe(21) C(251) 2.13(1) yes
Fe(21) C(252) 2.11(1) yes
Fe(21) C(253) 2.15(1) yes
Fe(21) C(254) 2.16(1) yes
Fe(22) C(22) 1.969(10) yes
Fe(22) C(241) 1.72(1) yes
Fe(22) C(242) 1.97(1) yes
Fe(22) C(260) 2.17(1) yes
Fe(22) C(261) 2.194(9) yes
Fe(22) C(262) 2.14(1) yes
Fe(22) C(263) 2.09(1) yes
Fe(22) C(264) 2.07(1) yes
Cl(1) C(301) 1.70(2) yes
Cl(2) C(301) 1.69(2) yes
Cl(3) C(302) 1.76(2) yes
Cl(4) Cl(4A) 1.12(3) yes
Cl(4) C(302) 1.69(2) yes
Cl(4A) C(302) 1.79(3) yes
Si(1) C(14) 1.87(1) yes
Si(1) C(171) 1.89(1) yes
Si(1) C(181) 1.87(1) yes
Si(1) C(191) 1.86(1) yes
Si(2) C(24) 1.86(1) yes
Si(2) C(271) 1.905(10) yes
Si(2) C(281) 1.89(1) yes
Si(2) C(291) 1.88(1) yes
O(111) C(111) 1.12(2) yes
O(112) C(112) 1.18(1) yes
O(121) C(121) 1.13(2) yes
O(122) C(122) 1.13(1) yes
O(131) C(131) 1.14(2) yes
O(132) C(132) 1.19(2) yes
O(141) C(141) 1.15(2) yes
O(142) C(142) 1.19(1) yes
O(211) C(211) 1.15(2) yes
O(212) C(212) 1.17(1) yes
O(221) C(221) 1.15(2) yes
O(222) C(222) 1.12(1) yes
O(231) C(231) 1.12(2) yes
O(232) C(232) 1.13(2) yes
O(241) C(241) 1.19(1) yes
O(242) C(242) 1.17(1) yes
C(11) C(12) 1.40(1) yes
C(12) C(13) 1.47(1) yes
C(13) C(14) 1.39(1) yes
C(21) C(22) 1.43(1) yes
C(22) C(23) 1.46(1) yes
C(23) C(24) 1.43(2) yes
C(150) C(151) 1.48(2) yes
C(150) C(154) 1.41(2) yes
C(150) C(155) 1.46(2) yes
C(151) C(152) 1.40(2) yes
C(151) C(156) 1.51(2) yes
C(152) C(153) 1.45(1) yes
C(152) C(157) 1.48(2) yes
C(153) C(154) 1.42(2) yes
C(153) C(158) 1.50(2) yes
C(154) C(159) 1.52(2) yes
C(160) C(161) 1.46(2) yes
C(160) C(164) 1.41(2) yes
C(160) C(165) 1.48(2) yes
C(161) C(162) 1.42(2) yes
C(161) C(166) 1.48(2) yes
C(162) C(163) 1.40(1) yes
C(162) C(167) 1.50(2) yes
C(163) C(164) 1.43(2) yes
C(163) C(168) 1.52(2) yes
C(164) C(169) 1.51(2) yes
C(171) C(172) 1.38(2) yes
C(171) C(176) 1.45(2) yes
C(172) C(173) 1.38(2) yes
C(173) C(174) 1.41(3) yes
C(174) C(175) 1.34(2) yes
C(175) C(176) 1.39(2) yes
C(181) C(182) 1.39(2) yes
C(181) C(186) 1.37(2) yes
C(182) C(183) 1.38(2) yes
C(183) C(184) 1.36(2) yes
C(184) C(185) 1.38(2) yes
C(185) C(186) 1.40(2) yes
C(191) C(192) 1.37(1) yes
C(191) C(196) 1.41(2) yes
C(192) C(193) 1.36(2) yes
C(193) C(194) 1.40(2) yes
C(194) C(195) 1.37(2) yes
C(195) C(196) 1.39(2) yes
C(250) C(251) 1.43(2) yes
C(250) C(254) 1.42(2) yes
C(250) C(255) 1.51(2) yes
C(251) C(252) 1.46(2) yes
C(251) C(256) 1.47(2) yes
C(252) C(253) 1.39(2) yes
C(252) C(257) 1.51(2) yes
C(253) C(254) 1.43(2) yes
C(253) C(258) 1.54(2) yes
C(254) C(259) 1.49(2) yes
C(260) C(261) 1.41(2) yes
C(260) C(264) 1.44(2) yes
C(260) C(265) 1.50(2) yes
C(261) C(262) 1.42(2) yes
C(261) C(266) 1.47(2) yes
C(262) C(263) 1.44(2) yes
C(262) C(267) 1.47(2) yes
C(263) C(264) 1.42(2) yes
C(263) C(268) 1.48(2) yes
C(264) C(269) 1.50(2) yes
C(271) C(272) 1.39(2) yes
C(271) C(276) 1.38(2) yes
C(272) C(273) 1.39(2) yes
C(273) C(274) 1.39(3) yes
C(274) C(275) 1.35(2) yes
C(275) C(276) 1.36(2) yes
C(281) C(282) 1.39(2) yes
C(281) C(286) 1.41(2) yes
C(282) C(283) 1.40(2) yes
C(283) C(284) 1.37(2) yes
C(284) C(285) 1.37(2) yes
C(285) C(286) 1.36(2) yes
C(291) C(292) 1.38(1) yes
C(291) C(296) 1.40(2) yes
C(292) C(293) 1.42(2) yes
C(293) C(294) 1.34(2) yes
C(294) C(295) 1.38(2) yes
C(295) C(296) 1.38(2) yes

loop_
_geom_contact_atom_site_label_1
_geom_contact_atom_site_label_2
_geom_contact_distance
_geom_contact_site_symmetry_2
Ru(11) Ru(12) 2.794(1) .
Ru(11) Fe(11) 2.666(2) .
Ru(12) Fe(12) 2.668(2) .
Ru(21) Ru(22) 2.784(1) .
Ru(21) Fe(21) 2.682(2) .
Ru(22) Fe(22) 2.690(2) .
Cl(1) O(142) 3.162(8) 1_655
Cl(1) O(222) 3.55(1) 2_566
Cl(2) C(276) 3.49(2) 1_656
Cl(2) C(252) 3.50(1) 1_655
Cl(2) C(271) 3.58(1) 1_656
Cl(3) O(211) 3.28(1) 1_655
Cl(3) C(163) 3.51(1) 2_556
Cl(3) C(183) 3.57(1) 1_756
Cl(4) O(242) 3.11(1) 2_656
Cl(4A) O(141) 3.36(3) 1_755
Cl(4A) C(193) 3.46(3) 1_756
Cl(4A) C(192) 3.58(3) 1_756
O(111) C(268) 3.56(2) 2_456
O(122) C(302) 3.47(2) 1_354
O(132) C(255) 3.56(1) 2_466
O(212) C(157) 3.60(2) 2_466
O(221) C(159) 3.07(1) 1_655
O(222) C(301) 3.39(2) 2_566
O(231) C(166) 3.36(2) 1_655
O(231) C(159) 3.37(2) 1_655
O(232) C(185) 3.54(2) 1_655
O(241) C(168) 3.57(2) 2_456
O(242) C(167) 3.37(2) 2_456
C(156) C(193) 3.53(2) 1_556
C(164) C(302) 3.50(2) 2_556
C(183) C(302) 3.57(2) 1_354
C(257) C(273) 3.59(2) 1_556
C(264) C(274) 3.59(2) 2_455
C(283) C(301) 3.60(2) 2_566
